data_4327234
loop_
_publ_author_name
'Peng Chen'
'Jiyang Li'
'Fangzheng Duan'
'Jihong Yu'
'Ruren Xu'
'Raj Pal Sharma'

_publ_section_title
;
 Syntheses and Characterizations of Three Low-Dimensional Chloride-Rich
 Zincophosphates Assembled about [d-Co(en)3]3+ and [dl-Co(en)3]3+ Complex
 Cations
;
_journal_name_full 'Inorganic Chemistry'
_journal_page_first 6683
_journal_page_last 6687
_journal_paper_doi 10.1021/ic062103+
_journal_volume 46
_journal_year 2007
_chemical_formula_sum 'C6 H28 Cl2 Co N6 O12 P3 Zn2'
_chemical_formula_weight 729.82
_chemical_name_systematic
; 
 ? 
;
_space_group_IT_number 14
_symmetry_cell_setting monoclinic
_symmetry_space_group_name_Hall '-P 2ybc'
_symmetry_space_group_name_H-M 'P 1 21/c 1'
_atom_sites_solution_hydrogens geom
_atom_sites_solution_primary direct
_atom_sites_solution_secondary difmap
_audit_creation_method SHELXL-97
_cell_angle_alpha 90.00
_cell_angle_beta 112.12(3)
_cell_angle_gamma 90.00
_cell_formula_units_Z 4
_cell_length_a 12.778(3)
_cell_length_b 12.136(2)
_cell_length_c 15.527(3)
_cell_measurement_temperature 293(2)
_cell_volume 2230.6(9)
_computing_cell_refinement 'Rigaku R-AXIS RAPID'
_computing_data_collection 'Rigaku R-AXIS RAPID'
_computing_data_reduction 'Rigaku R-AXIS RAPID'
_computing_molecular_graphics SHELXP-97
_computing_publication_material SHELXTL-97
_computing_structure_refinement 'SHELXL-97 (Sheldrick, 1997)'
_computing_structure_solution 'SHELXS-97 (Sheldrick, 1990)'
_diffrn_ambient_temperature 293(2)
_diffrn_measured_fraction_theta_full 0.998
_diffrn_measured_fraction_theta_max 0.998
_diffrn_measurement_device_type 'Rigaku RAXIS-RAPID'
_diffrn_measurement_method 'omega scan'
_diffrn_radiation_monochromator graphite
_diffrn_radiation_source 'fine-focus sealed tube'
_diffrn_radiation_type MoK\a
_diffrn_radiation_wavelength 0.71073
_diffrn_reflns_av_R_equivalents 0.0918
_diffrn_reflns_av_sigmaI/netI 0.0724
_diffrn_reflns_limit_h_max 16
_diffrn_reflns_limit_h_min -16
_diffrn_reflns_limit_k_max 15
_diffrn_reflns_limit_k_min -15
_diffrn_reflns_limit_l_max 20
_diffrn_reflns_limit_l_min -20
_diffrn_reflns_number 21378
_diffrn_reflns_theta_full 27.42
_diffrn_reflns_theta_max 27.42
_diffrn_reflns_theta_min 3.10
_exptl_absorpt_coefficient_mu 3.391
_exptl_absorpt_correction_type none
_exptl_absorpt_process_details none
_exptl_crystal_colour orange
_exptl_crystal_density_diffrn 2.173
_exptl_crystal_description stick
_exptl_crystal_F_000 1472
_exptl_crystal_size_max 0.3
_exptl_crystal_size_mid 0.2
_exptl_crystal_size_min 0.2
_refine_diff_density_max 0.979
_refine_diff_density_min -1.229
_refine_diff_density_rms 0.160
_refine_ls_extinction_coef 0.0009(2)
_refine_ls_extinction_expression Fc^*^=kFc[1+0.001xFc^2^\l^3^/sin(2\q)]^-1/4^
_refine_ls_extinction_method SHELXL
_refine_ls_goodness_of_fit_ref 1.085
_refine_ls_hydrogen_treatment mixed
_refine_ls_matrix_type full
_refine_ls_number_parameters 290
_refine_ls_number_reflns 5080
_refine_ls_number_restraints 0
_refine_ls_restrained_S_all 1.085
_refine_ls_R_factor_all 0.0945
_refine_ls_R_factor_gt 0.0557
_refine_ls_shift/su_max 0.000
_refine_ls_shift/su_mean 0.000
_refine_ls_structure_factor_coef Fsqd
_refine_ls_weighting_details 'calc w=1/[\s^2^(Fo^2^)+(0.0525P)^2^+3.9311P] where P=(Fo^2^+2Fc^2^)/3'
_refine_ls_weighting_scheme calc
_refine_ls_wR_factor_gt 0.1188
_refine_ls_wR_factor_ref 0.1367
_reflns_number_gt 3392
_reflns_number_total 5080
_reflns_threshold_expression >2sigma(I)
_cod_data_source_file ic0621032B2B-file003.cif
_cod_data_source_block C6H28Cl2CoN6O12P3Zn2
_cod_original_cell_volume 2230.6(8)
_cod_database_code 4327234

loop_
_symmetry_equiv_pos_as_xyz
'x, y, z'
'-x, y+1/2, -z+1/2'
'-x, -y, -z'
'x, -y-1/2, z-1/2'

loop_
_atom_site_label
_atom_site_type_symbol
_atom_site_fract_x
_atom_site_fract_y
_atom_site_fract_z
_atom_site_U_iso_or_equiv
_atom_site_adp_type
_atom_site_occupancy
_atom_site_symmetry_multiplicity
_atom_site_calc_flag
Zn1 Zn 0.32388(6) 0.41382(5) 0.09349(4) 0.02679(19) Uani 1 1 d
Zn2 Zn 0.16564(6) 0.37182(6) 0.42577(5) 0.0296(2) Uani 1 1 d
Co1 Co 0.24429(6) 0.92394(6) 0.25189(5) 0.0227(2) Uani 1 1 d
P1 P 0.26235(14) 0.45624(13) 0.27886(10) 0.0276(4) Uani 1 1 d
P2 P 0.07318(13) 0.36309(13) -0.05313(11) 0.0284(4) Uani 1 1 d
P3 P 0.41591(13) 0.32187(12) 0.57619(10) 0.0256(3) Uani 1 1 d
O1 O -0.0039(4) 0.4454(4) -0.1209(4) 0.0627(16) Uani 1 1 d
O2 O 0.3705(4) 0.4833(4) 0.3628(3) 0.0501(13) Uani 1 1 d
H2 H 0.4091 0.5266 0.3469 0.075 Uiso 1 1 calc
O3 O 0.0568(3) 0.2538(4) 0.4092(3) 0.0413(11) Uani 1 1 d
O4 O 0.4869(4) 0.3971(4) 0.6565(3) 0.0391(11) Uani 1 1 d
O5 O 0.4356(4) 0.2974(3) 0.1077(3) 0.0382(11) Uani 1 1 d
O6 O 0.2035(4) 0.5711(3) 0.2472(3) 0.0391(11) Uani 1 1 d
H6 H 0.1441 0.5625 0.2025 0.059 Uiso 1 1 calc
O7 O 0.1946(4) 0.4016(4) -0.0235(3) 0.0354(10) Uani 1 1 d
O8 O 0.0380(4) 0.3586(4) 0.0344(3) 0.0543(14) Uani 1 1 d
H8 H 0.0463 0.4197 0.0586 0.081 Uiso 1 1 calc
O9 O 0.2872(5) 0.4044(4) 0.2014(3) 0.0606(16) Uani 1 1 d
O10 O 0.4610(4) 0.3322(4) 0.4952(3) 0.0391(11) Uani 1 1 d
H10 H 0.4544 0.3961 0.4768 0.059 Uiso 1 1 calc
O11 O 0.2927(3) 0.3557(4) 0.5422(3) 0.0336(10) Uani 1 1 d
O12 O 0.1886(4) 0.3811(3) 0.3101(3) 0.0293(9) Uani 1 1 d
C1 C 0.3679(7) 0.8532(6) 0.1432(5) 0.0502(19) Uani 1 1 d
H1C H 0.3421 0.9028 0.0904 0.080 Uiso 1 1 calc
H1D H 0.4379 0.8193 0.1459 0.080 Uiso 1 1 calc
C2 C 0.2823(7) 0.7679(6) 0.1328(5) 0.0504(19) Uani 1 1 d
H2C H 0.3140 0.7098 0.1781 0.080 Uiso 1 1 calc
H2D H 0.2576 0.7358 0.0712 0.080 Uiso 1 1 calc
C3 C 0.0941(6) 0.8100(6) 0.3162(5) 0.0455(18) Uani 1 1 d
H3C H 0.0385 0.8140 0.3448 0.080 Uiso 1 1 calc
H3D H 0.0731 0.7509 0.2709 0.080 Uiso 1 1 calc
C4 C 0.2082(6) 0.7900(6) 0.3878(4) 0.0411(17) Uani 1 1 d
H4C H 0.2124 0.7163 0.4130 0.080 Uiso 1 1 calc
H4D H 0.2237 0.8424 0.4383 0.080 Uiso 1 1 calc
C5 C 0.1931(6) 1.1503(5) 0.2226(4) 0.0364(15) Uani 1 1 d
H5C H 0.1302 1.1516 0.2431 0.080 Uiso 1 1 calc
H5D H 0.1895 1.2156 0.1856 0.080 Uiso 1 1 calc
C6 C 0.3047(6) 1.1458(5) 0.3055(4) 0.0343(15) Uani 1 1 d
H6C H 0.3676 1.1545 0.2855 0.080 Uiso 1 1 calc
H6D H 0.3083 1.2038 0.3495 0.080 Uiso 1 1 calc
N1 N 0.3873(4) 0.9158(4) 0.2313(3) 0.0319(12) Uani 1 1 d
H1A H 0.4120 0.9842 0.2269 0.080 Uiso 1 1 calc
H1B H 0.4402 0.8816 0.2796 0.080 Uiso 1 1 calc
N2 N 0.1858(5) 0.8194(4) 0.1474(3) 0.0348(12) Uani 1 1 d
H2A H 0.1437 0.7673 0.1604 0.080 Uiso 1 1 calc
H2B H 0.1419 0.8551 0.0956 0.080 Uiso 1 1 calc
N3 N 0.0995(4) 0.9165(4) 0.2707(3) 0.0348(12) Uani 1 1 d
H3A H 0.0948 0.9729 0.3067 0.080 Uiso 1 1 calc
H3B H 0.0412 0.9214 0.2156 0.080 Uiso 1 1 calc
N4 N 0.2924(4) 0.8028(4) 0.3435(3) 0.0328(12) Uani 1 1 d
H4A H 0.2976 0.7396 0.3150 0.080 Uiso 1 1 calc
H4B H 0.3607 0.8180 0.3871 0.080 Uiso 1 1 calc
N5 N 0.1891(4) 1.0485(4) 0.1672(3) 0.0287(11) Uani 1 1 d
H5A H 0.2325 1.0575 0.1335 0.080 Uiso 1 1 calc
H5B H 0.1177 1.0357 0.1278 0.080 Uiso 1 1 calc
N6 N 0.3085(4) 1.0346(4) 0.3489(3) 0.0287(11) Uani 1 1 d
H6A H 0.2691 1.0363 0.3862 0.080 Uiso 1 1 calc
H6B H 0.3805 1.0170 0.3837 0.080 Uiso 1 1 calc
Cl1 Cl 0.08723(13) 0.53798(13) 0.43699(10) 0.0353(4) Uani 1 1 d
Cl2 Cl 0.41806(13) 0.56433(12) 0.07601(11) 0.0356(4) Uani 1 1 d

loop_
_atom_site_aniso_label
_atom_site_aniso_U_11
_atom_site_aniso_U_22
_atom_site_aniso_U_33
_atom_site_aniso_U_23
_atom_site_aniso_U_13
_atom_site_aniso_U_12
Zn1 0.0274(4) 0.0308(4) 0.0250(3) 0.0010(3) 0.0131(3) 0.0008(3)
Zn2 0.0286(4) 0.0364(4) 0.0270(4) 0.0032(3) 0.0142(3) 0.0020(3)
Co1 0.0242(4) 0.0260(4) 0.0202(4) -0.0005(3) 0.0107(3) -0.0008(3)
P1 0.0314(9) 0.0292(8) 0.0254(7) 0.0007(6) 0.0142(7) -0.0028(7)
P2 0.0232(8) 0.0331(8) 0.0305(8) 0.0046(7) 0.0119(7) 0.0007(7)
P3 0.0268(8) 0.0266(8) 0.0257(7) 0.0018(6) 0.0124(7) 0.0001(6)
O1 0.039(3) 0.062(3) 0.072(4) 0.029(3) 0.004(3) 0.002(3)
O2 0.039(3) 0.056(3) 0.043(3) 0.020(2) 0.002(2) -0.017(2)
O3 0.029(3) 0.047(3) 0.047(3) 0.015(2) 0.013(2) -0.003(2)
O4 0.039(3) 0.046(3) 0.032(2) -0.007(2) 0.014(2) -0.011(2)
O5 0.029(2) 0.033(2) 0.047(3) -0.005(2) 0.009(2) 0.006(2)
O6 0.036(3) 0.027(2) 0.051(3) 0.007(2) 0.011(2) -0.002(2)
O7 0.029(2) 0.051(3) 0.029(2) 0.007(2) 0.0137(18) -0.005(2)
O8 0.066(4) 0.053(3) 0.066(3) -0.022(3) 0.050(3) -0.022(3)
O9 0.111(5) 0.047(3) 0.055(3) -0.010(2) 0.067(3) -0.013(3)
O10 0.043(3) 0.050(3) 0.033(2) 0.002(2) 0.025(2) 0.004(2)
O11 0.026(2) 0.047(3) 0.029(2) 0.0002(19) 0.0121(18) 0.005(2)
O12 0.036(2) 0.029(2) 0.030(2) 0.0019(17) 0.0200(19) -0.0057(19)
C1 0.062(5) 0.049(4) 0.062(5) -0.013(4) 0.049(4) -0.009(4)
C2 0.053(5) 0.060(5) 0.047(4) -0.020(4) 0.029(4) 0.002(4)
C3 0.054(5) 0.048(4) 0.050(4) 0.003(3) 0.036(4) -0.014(4)
C4 0.051(4) 0.048(4) 0.028(3) 0.004(3) 0.020(3) -0.014(3)
C5 0.042(4) 0.030(3) 0.037(3) 0.002(3) 0.014(3) 0.007(3)
C6 0.042(4) 0.024(3) 0.035(3) -0.007(3) 0.012(3) -0.006(3)
N1 0.029(3) 0.035(3) 0.036(3) 0.002(2) 0.017(2) 0.002(2)
N2 0.043(3) 0.034(3) 0.030(3) -0.006(2) 0.017(2) -0.010(2)
N3 0.027(3) 0.048(3) 0.032(3) 0.001(2) 0.014(2) 0.000(2)
N4 0.040(3) 0.034(3) 0.025(2) 0.005(2) 0.013(2) -0.001(2)
N5 0.031(3) 0.032(3) 0.023(2) 0.001(2) 0.009(2) -0.001(2)
N6 0.029(3) 0.030(3) 0.025(2) -0.006(2) 0.008(2) -0.001(2)
Cl1 0.0349(9) 0.0365(8) 0.0371(8) 0.0000(7) 0.0166(7) 0.0063(7)
Cl2 0.0307(8) 0.0326(8) 0.0439(9) 0.0015(7) 0.0146(7) -0.0036(7)

loop_
_atom_type_symbol
_atom_type_description
_atom_type_scat_dispersion_real
_atom_type_scat_dispersion_imag
_atom_type_scat_source
C C 0.0033 0.0016 'International Tables Vol C Tables 4.2.6.8 and 6.1.1.4'
H H 0.0000 0.0000 'International Tables Vol C Tables 4.2.6.8 and 6.1.1.4'
N N 0.0061 0.0033 'International Tables Vol C Tables 4.2.6.8 and 6.1.1.4'
O O 0.0106 0.0060 'International Tables Vol C Tables 4.2.6.8 and 6.1.1.4'
P P 0.1023 0.0942 'International Tables Vol C Tables 4.2.6.8 and 6.1.1.4'
Cl Cl 0.1484 0.1585 'International Tables Vol C Tables 4.2.6.8 and 6.1.1.4'
Co Co 0.3494 0.9721 'International Tables Vol C Tables 4.2.6.8 and 6.1.1.4'
Zn Zn 0.2839 1.4301 'International Tables Vol C Tables 4.2.6.8 and 6.1.1.4'

loop_
_geom_angle_atom_site_label_1
_geom_angle_atom_site_label_2
_geom_angle_atom_site_label_3
_geom_angle
_geom_angle_site_symmetry_1
_geom_angle_site_symmetry_3
O9 Zn1 O7 114.4(2) . .
O9 Zn1 O5 105.5(2) . .
O7 Zn1 O5 112.06(18) . .
O9 Zn1 Cl2 118.21(16) . .
O7 Zn1 Cl2 104.64(13) . .
O5 Zn1 Cl2 101.40(14) . .
O12 Zn2 O11 120.58(18) . .
O12 Zn2 O3 105.76(18) . .
O11 Zn2 O3 110.85(18) . .
O12 Zn2 Cl1 104.13(13) . .
O11 Zn2 Cl1 104.81(13) . .
O3 Zn2 Cl1 110.34(14) . .
N5 Co1 N6 85.8(2) . .
N5 Co1 N2 90.9(2) . .
N6 Co1 N2 174.9(2) . .
N5 Co1 N1 92.9(2) . .
N6 Co1 N1 90.8(2) . .
N2 Co1 N1 85.5(2) . .
N5 Co1 N4 175.1(2) . .
N6 Co1 N4 91.7(2) . .
N2 Co1 N4 91.8(2) . .
N1 Co1 N4 91.3(2) . .
N5 Co1 N3 90.8(2) . .
N6 Co1 N3 93.6(2) . .
N2 Co1 N3 90.3(2) . .
N1 Co1 N3 174.4(2) . .
N4 Co1 N3 85.1(2) . .
O9 P1 O12 110.5(3) . .
O9 P1 O2 112.1(3) . .
O12 P1 O2 109.0(2) . .
O9 P1 O6 110.1(3) . .
O12 P1 O6 110.6(3) . .
O2 P1 O6 104.3(3) . .
O1 P2 O7 109.3(3) . .
O1 P2 O3 112.9(3) . 4_565
O7 P2 O3 112.4(3) . 4_565
O1 P2 O8 107.3(3) . .
O7 P2 O8 109.8(3) . .
O3 P2 O8 104.8(3) 4_565 .
O11 P3 O5 113.2(2) . 4_566
O11 P3 O4 109.9(3) . .
O5 P3 O4 109.3(2) 4_566 .
O11 P3 O10 110.2(2) . .
O5 P3 O10 105.5(3) 4_566 .
O4 P3 O10 108.6(3) . .
P1 O2 H2 109.5 . .
P2 O3 Zn2 130.5(3) 4_566 .
P3 O5 Zn1 128.7(3) 4_565 .
P1 O6 H6 109.5 . .
P2 O7 Zn1 135.9(3) . .
P2 O8 H8 109.5 . .
P1 O9 Zn1 151.6(3) . .
P3 O10 H10 109.5 . .
P3 O11 Zn2 138.5(3) . .
P1 O12 Zn2 131.6(2) . .
C2 C1 N1 108.4(5) . .
C2 C1 H1C 110.0 . .
N1 C1 H1C 110.0 . .
C2 C1 H1D 110.0 . .
N1 C1 H1D 110.0 . .
H1C C1 H1D 108.4 . .
C1 C2 N2 108.4(6) . .
C1 C2 H2C 110.0 . .
N2 C2 H2C 110.0 . .
C1 C2 H2D 110.0 . .
N2 C2 H2D 110.0 . .
H2C C2 H2D 108.4 . .
C4 C3 N3 106.8(5) . .
C4 C3 H3C 110.4 . .
N3 C3 H3C 110.4 . .
C4 C3 H3D 110.4 . .
N3 C3 H3D 110.4 . .
H3C C3 H3D 108.6 . .
C3 C4 N4 108.3(5) . .
C3 C4 H4C 110.0 . .
N4 C4 H4C 110.0 . .
C3 C4 H4D 110.0 . .
N4 C4 H4D 110.0 . .
H4C C4 H4D 108.4 . .
N5 C5 C6 106.0(5) . .
N5 C5 H5C 110.5 . .
C6 C5 H5C 110.5 . .
N5 C5 H5D 110.5 . .
C6 C5 H5D 110.5 . .
H5C C5 H5D 108.7 . .
N6 C6 C5 105.9(5) . .
N6 C6 H6C 110.6 . .
C5 C6 H6C 110.6 . .
N6 C6 H6D 110.6 . .
C5 C6 H6D 110.6 . .
H6C C6 H6D 108.7 . .
C1 N1 Co1 109.2(4) . .
C1 N1 H1A 109.8 . .
Co1 N1 H1A 109.8 . .
C1 N1 H1B 109.8 . .
Co1 N1 H1B 109.8 . .
H1A N1 H1B 108.3 . .
C2 N2 Co1 108.6(4) . .
C2 N2 H2A 110.0 . .
Co1 N2 H2A 110.0 . .
C2 N2 H2B 110.0 . .
Co1 N2 H2B 110.0 . .
H2A N2 H2B 108.3 . .
C3 N3 Co1 108.9(4) . .
C3 N3 H3A 109.9 . .
Co1 N3 H3A 109.9 . .
C3 N3 H3B 109.9 . .
Co1 N3 H3B 109.9 . .
H3A N3 H3B 108.3 . .
C4 N4 Co1 109.1(4) . .
C4 N4 H4A 109.9 . .
Co1 N4 H4A 109.9 . .
C4 N4 H4B 109.9 . .
Co1 N4 H4B 109.9 . .
H4A N4 H4B 108.3 . .
C5 N5 Co1 109.0(3) . .
C5 N5 H5A 109.9 . .
Co1 N5 H5A 109.9 . .
C5 N5 H5B 109.9 . .
Co1 N5 H5B 109.9 . .
H5A N5 H5B 108.3 . .
C6 N6 Co1 109.8(3) . .
C6 N6 H6A 109.7 . .
Co1 N6 H6A 109.7 . .
C6 N6 H6B 109.7 . .
Co1 N6 H6B 109.7 . .
H6A N6 H6B 108.2 . .

loop_
_geom_bond_atom_site_label_1
_geom_bond_atom_site_label_2
_geom_bond_distance
_geom_bond_site_symmetry_2
Zn1 O9 1.906(4) .
Zn1 O7 1.947(4) .
Zn1 O5 1.961(4) .
Zn1 Cl2 2.2592(17) .
Zn2 O12 1.929(4) .
Zn2 O11 1.932(4) .
Zn2 O3 1.945(4) .
Zn2 Cl1 2.2873(17) .
Co1 N5 1.953(5) .
Co1 N6 1.954(5) .
Co1 N2 1.971(5) .
Co1 N1 1.972(5) .
Co1 N4 1.977(5) .
Co1 N3 1.981(5) .
P1 O9 1.493(5) .
P1 O12 1.517(4) .
P1 O2 1.536(5) .
P1 O6 1.572(4) .
P2 O1 1.515(5) .
P2 O7 1.517(4) .
P2 O3 1.518(5) 4_565
P2 O8 1.584(5) .
P3 O11 1.517(4) .
P3 O5 1.518(4) 4_566
P3 O4 1.536(4) .
P3 O10 1.573(4) .
O2 H2 0.8200 .
O3 P2 1.518(5) 4_566
O5 P3 1.518(4) 4_565
O6 H6 0.8200 .
O8 H8 0.8200 .
O10 H10 0.8200 .
C1 C2 1.471(10) .
C1 N1 1.502(8) .
C1 H1C 0.9700 .
C1 H1D 0.9700 .
C2 N2 1.474(9) .
C2 H2C 0.9700 .
C2 H2D 0.9700 .
C3 C4 1.484(10) .
C3 N3 1.486(8) .
C3 H3C 0.9700 .
C3 H3D 0.9700 .
C4 N4 1.486(8) .
C4 H4C 0.9700 .
C4 H4D 0.9700 .
C5 N5 1.495(7) .
C5 C6 1.520(9) .
C5 H5C 0.9700 .
C5 H5D 0.9700 .
C6 N6 1.501(7) .
C6 H6C 0.9700 .
C6 H6D 0.9700 .
N1 H1A 0.9000 .
N1 H1B 0.9000 .
N2 H2A 0.9000 .
N2 H2B 0.9000 .
N3 H3A 0.9000 .
N3 H3B 0.9000 .
N4 H4A 0.9000 .
N4 H4B 0.9000 .
N5 H5A 0.9000 .
N5 H5B 0.9000 .
N6 H6A 0.9000 .
N6 H6B 0.9000 .

loop_
_geom_hbond_atom_site_label_D
_geom_hbond_atom_site_label_H
_geom_hbond_atom_site_label_A
_geom_hbond_distance_DH
_geom_hbond_distance_HA
_geom_hbond_distance_DA
_geom_hbond_angle_DHA
_geom_hbond_site_symmetry_A
O10 H10 O2 0.82 1.99 2.672(6) 139.7 .
O8 H8 O1 0.82 2.07 2.845(7) 156.4 3_565
N3 H3A O1 0.90 2.22 3.011(8) 147.1 4_576
N3 H3B Cl1 0.90 2.72 3.531(5) 151.2 2
N1 H1A O4 0.90 2.23 3.040(7) 149.4 4_575
N1 H1B O5 0.90 2.13 3.029(6) 178.8 2_655
O6 H6 O1 0.82 1.76 2.574(7) 168.8 3_565
N6 H6A O7 0.90 2.11 2.969(6) 159.8 4_576
N6 H6B Cl2 0.90 2.48 3.260(5) 145.7 2_655
N2 H2A O3 0.90 2.38 2.994(7) 125.3 2
N2 H2B Cl1 0.90 2.63 3.487(5) 158.4 4_575
N5 H5A O11 0.90 2.13 2.966(6) 154.5 4_575
N5 H5B Cl1 0.90 2.43 3.286(5) 159.9 2
N5 H5B Cl1 0.90 2.98 3.474(5) 116.6 4_575
N4 H4A O6 0.90 2.40 3.186(6) 145.3 .
N4 H4B O5 0.90 2.58 3.267(7) 133.2 2_655
O2 H2 O4 0.82 1.64 2.434(6) 163.8 3_666
